data_1507841
loop_
_publ_author_name
'Zhu, Chenjie'
'Yoshimura, Akira'
'Ji, Lei'
'Wei, Yunyang'
'Nemykin, Victor N.'
'Zhdankin, Viktor V.'

_publ_section_title
;
 Design, preparation, X-ray crystal structure, and reactivity of
 o-alkoxyphenyliodonium bis(methoxycarbonyl)methanide, a highly soluble
 carbene precursor.
;
_journal_issue 12
_journal_name_full 'Organic letters'
_journal_page_first 3170
_journal_page_last 3173
_journal_paper_doi 10.1021/ol301268j
_journal_volume 14
_journal_year 2012
_chemical_formula_moiety 'C23 H21 O4 P1'
_chemical_formula_sum 'C23 H21 O4 P'
_chemical_formula_weight 392.39
_space_group_IT_number 2
_symmetry_cell_setting triclinic
_symmetry_space_group_name_Hall '-P 1'
_symmetry_space_group_name_H-M 'P -1'
_atom_sites_solution_hydrogens geom
_atom_sites_solution_primary direct
_cell_angle_alpha 95.355(7)
_cell_angle_beta 92.172(7)
_cell_angle_gamma 109.933(8)
_cell_formula_units_Z 2
_cell_length_a 9.3953(5)
_cell_length_b 10.2384(5)
_cell_length_c 10.6318(7)
_cell_measurement_reflns_used 4371
_cell_measurement_temperature 123
_cell_measurement_theta_max 25
_cell_measurement_theta_min 2
_cell_volume 954.58(11)
_computing_cell_refinement 'CrystalClear 2.0'
_computing_data_collection 'CrystalClear 2.0'
_computing_data_reduction 'CrystalStructure 4.0'
_computing_molecular_graphics 'CAMERON (Watkin et al., 1996)'
_computing_publication_material 'CRYSTALS (Betteridge et al., 2003)'
_computing_structure_refinement 'CRYSTALS (Betteridge et al., 2003)'
_computing_structure_solution 'SIR92 (Altomare et al., 1994)'
_diffrn_ambient_temperature 123
_diffrn_measured_fraction_theta_full 0.998
_diffrn_measured_fraction_theta_max 0.998
_diffrn_measurement_device 'Rigaku RAPID II'
_diffrn_measurement_device_type 'Image Plate'
_diffrn_measurement_method \w
_diffrn_radiation_monochromator graphite
_diffrn_radiation_type 'Mo K\a'
_diffrn_radiation_wavelength 0.71075
_diffrn_reflns_av_R_equivalents 0.095
_diffrn_reflns_limit_h_max 12
_diffrn_reflns_limit_h_min -12
_diffrn_reflns_limit_k_max 13
_diffrn_reflns_limit_k_min -13
_diffrn_reflns_limit_l_max 13
_diffrn_reflns_limit_l_min -13
_diffrn_reflns_number 31331
_diffrn_reflns_theta_full 27.485
_diffrn_reflns_theta_max 27.485
_diffrn_reflns_theta_min 3.032
_diffrn_standards_decay_% 0.00
_diffrn_standards_interval_time 3
_diffrn_standards_number 4371
_exptl_absorpt_coefficient_mu 0.171
_exptl_absorpt_correction_T_max 0.98
_exptl_absorpt_correction_T_min 0.59
_exptl_absorpt_correction_type multi-scan
_exptl_absorpt_process_details 'DENZO/SCALEPACK (Otwinowski & Minor, 1997)'
_exptl_crystal_colour colorless
_exptl_crystal_density_diffrn 1.365
_exptl_crystal_density_method 'not measured'
_exptl_crystal_description block
_exptl_crystal_F_000 412
_exptl_crystal_size_max 0.280
_exptl_crystal_size_mid 0.190
_exptl_crystal_size_min 0.120
_refine_diff_density_max 0.59
_refine_diff_density_min -0.55
_refine_ls_extinction_method None
_refine_ls_goodness_of_fit_ref 1.0697
_refine_ls_hydrogen_treatment none
_refine_ls_matrix_type full
_refine_ls_number_parameters 253
_refine_ls_number_reflns 4361
_refine_ls_number_restraints 0
_refine_ls_R_factor_all 0.0603
_refine_ls_R_factor_gt 0.0519
_refine_ls_shift/su_max 0.0003523
_refine_ls_shift/su_mean 0.0000186
_refine_ls_structure_factor_coef Fsqd
_refine_ls_weighting_details
;
 Method, part 1, Chebychev polynomial, (Watkin, 1994, Prince, 1982) 
 [weight] = 1.0/[A~0~*T~0~(x)+A~1~*T~1~(x) ... +A~n-1~]*T~n-1~(x)] 
 where A~i~ are the Chebychev coefficients listed below and x= Fcalc/Fmax 
 Method = Robust Weighting (Prince, 1982) 
 W = [weight] * [1-(deltaF/6*sigmaF)^2^]^2^ 
 A~i~ are: 
 31.9 43.7 14.1 
;
_refine_ls_weighting_scheme calc
_refine_ls_wR_factor_all 0.1062
_refine_ls_wR_factor_gt 0.0908
_refine_ls_wR_factor_ref 0.1062
_reflns_limit_h_max 12
_reflns_limit_h_min -12
_reflns_limit_k_max 13
_reflns_limit_k_min -13
_reflns_limit_l_max 13
_reflns_limit_l_min 0
_reflns_number_gt 3556
_reflns_number_total 4371
_reflns_threshold_expression I>2.0\s(I)
_oxford_diffrn_Wilson_B_factor 2.12
_oxford_diffrn_Wilson_scale 0.59
_oxford_refine_ls_r_factor_ref 0.0603
_oxford_refine_ls_scale 1.387(5)
_oxford_reflns_number_all 4361
_oxford_reflns_threshold_expression_ref I>-10.0\s(I)
_cod_data_source_file ol301268j_si_002.cif
_cod_data_source_block 1_1
_cod_depositor_comments
;
The following automatic conversions were performed:

'_symmetry_cell_setting' value 'Triclinic' changed to 'triclinic'
according to /home/saulius/struct/CIF-dictionaries/cif_core.dic
dictionary named 'cif_core.dic' version 2.4.1 from 2010-06-29.

Automatic conversion script
Id: cif_fix_values 1891 2012-01-12 08:04:46Z andrius 

 Adding full bibliography for 1507840--1507842.cif.
;
_cod_original_sg_symbol_H-M 'P -1 '
_cod_original_formula_sum 'C23 H21 O4 P1'
_cod_database_code 1507841

loop_
_symmetry_equiv_pos_as_xyz
x,y,z
-x,-y,-z

loop_
_atom_site_label
_atom_site_type_symbol
_atom_site_fract_x
_atom_site_fract_y
_atom_site_fract_z
_atom_site_U_iso_or_equiv
_atom_site_occupancy
_atom_site_adp_type
_atom_site_refinement_flags_posn
P1 P 0.14402(6) 0.32633(5) 0.68629(5) 0.0262 1.0000 Uani .
C1 C 0.2543(2) 0.5028(2) 0.75103(19) 0.0273 1.0000 Uani .
C2 C 0.3928(2) 0.5295(2) 0.8182(2) 0.0311 1.0000 Uani .
C3 C 0.4809(3) 0.6668(2) 0.8651(2) 0.0344 1.0000 Uani .
C4 C 0.4310(3) 0.7756(2) 0.8420(2) 0.0352 1.0000 Uani .
C5 C 0.2931(3) 0.7499(2) 0.7742(2) 0.0324 1.0000 Uani .
C6 C 0.2035(2) 0.6134(2) 0.7301(2) 0.0306 1.0000 Uani .
C7 C 0.1345(2) 0.3227(2) 0.5152(2) 0.0285 1.0000 Uani .
C8 C 0.0614(2) 0.1969(2) 0.4389(2) 0.0333 1.0000 Uani .
C9 C 0.0644(3) 0.1905(3) 0.3079(2) 0.0373 1.0000 Uani .
C10 C 0.1411(3) 0.3078(3) 0.2515(2) 0.0374 1.0000 Uani .
C11 C 0.2156(3) 0.4327(3) 0.3266(2) 0.0376 1.0000 Uani .
C12 C 0.2112(3) 0.4410(2) 0.4576(2) 0.0328 1.0000 Uani .
C13 C -0.0457(2) 0.2927(2) 0.7388(2) 0.0284 1.0000 Uani .
C14 C -0.0659(3) 0.3604(2) 0.8539(2) 0.0325 1.0000 Uani .
C15 C -0.2097(3) 0.3318(2) 0.8969(2) 0.0349 1.0000 Uani .
C16 C -0.3353(2) 0.2338(2) 0.8270(2) 0.0337 1.0000 Uani .
C17 C -0.3165(3) 0.1663(2) 0.7139(2) 0.0369 1.0000 Uani .
C18 C -0.1730(3) 0.1953(2) 0.6688(2) 0.0346 1.0000 Uani .
C19 C 0.2182(2) 0.1992(2) 0.7249(2) 0.0284 1.0000 Uani .
C20 C 0.1960(2) 0.1595(2) 0.8509(2) 0.0274 1.0000 Uani .
O1 O 0.14192(19) 0.21650(17) 0.93278(15) 0.0351 1.0000 Uani .
O2 O 0.24553(18) 0.05271(16) 0.87424(15) 0.0330 1.0000 Uani .
C21 C 0.2092(3) -0.0008(2) 0.9944(2) 0.0362 1.0000 Uani .
C22 C 0.3061(2) 0.1481(2) 0.6354(2) 0.0288 1.0000 Uani .
O4 O 0.38916(17) 0.25335(16) 0.57061(15) 0.0328 1.0000 Uani .
C23 C 0.4465(3) 0.2121(3) 0.4554(2) 0.0402 1.0000 Uani .
O3 O 0.30941(19) 0.03056(16) 0.61653(15) 0.0356 1.0000 Uani .
H1 H 0.4258 0.4555 0.8333 0.0356 1.0000 Uiso R
H2 H 0.5723 0.6839 0.9137 0.0373 1.0000 Uiso R
H3 H 0.4932 0.8667 0.8718 0.0374 1.0000 Uiso R
H4 H 0.2618 0.8243 0.7573 0.0346 1.0000 Uiso R
H5 H 0.1114 0.5956 0.6855 0.0335 1.0000 Uiso R
H6 H 0.0085 0.1139 0.4769 0.0348 1.0000 Uiso R
H7 H 0.0136 0.1040 0.2596 0.0413 1.0000 Uiso R
H8 H 0.1443 0.3041 0.1617 0.0440 1.0000 Uiso R
H9 H 0.2665 0.5139 0.2896 0.0393 1.0000 Uiso R
H10 H 0.2629 0.5279 0.5066 0.0358 1.0000 Uiso R
H11 H 0.0185 0.4265 0.9034 0.0350 1.0000 Uiso R
H12 H -0.2239 0.3782 0.9726 0.0375 1.0000 Uiso R
H13 H -0.4339 0.2156 0.8569 0.0372 1.0000 Uiso R
H14 H -0.4028 0.1011 0.6682 0.0402 1.0000 Uiso R
H15 H -0.1628 0.1481 0.5899 0.0385 1.0000 Uiso R
H18 H 0.2686 -0.0601 1.0083 0.0510 1.0000 Uiso R
H16 H 0.2352 0.0778 1.0604 0.0494 1.0000 Uiso R
H17 H 0.1015 -0.0572 0.9910 0.0505 1.0000 Uiso R
H19 H 0.4824 0.2934 0.4126 0.0530 1.0000 Uiso R
H20 H 0.5260 0.1786 0.4774 0.0537 1.0000 Uiso R
H21 H 0.3671 0.1399 0.4051 0.0541 1.0000 Uiso R

loop_
_atom_site_aniso_label
_atom_site_aniso_U_11
_atom_site_aniso_U_22
_atom_site_aniso_U_33
_atom_site_aniso_U_23
_atom_site_aniso_U_13
_atom_site_aniso_U_12
P1 0.0264(3) 0.0237(3) 0.0265(3) 0.0017(2) 0.0018(2) 0.0064(2)
C1 0.0288(10) 0.0251(10) 0.0247(10) -0.0002(7) 0.0040(8) 0.0059(8)
C2 0.0301(10) 0.0307(11) 0.0318(11) 0.0026(8) 0.0049(8) 0.0096(9)
C3 0.0268(10) 0.0374(12) 0.0338(11) -0.0005(9) 0.0018(9) 0.0057(9)
C4 0.0332(11) 0.0284(10) 0.0372(12) -0.0001(9) 0.0067(9) 0.0026(9)
C5 0.0376(11) 0.0280(10) 0.0331(11) 0.0029(8) 0.0093(9) 0.0126(9)
C6 0.0300(10) 0.0308(10) 0.0303(11) 0.0012(8) 0.0020(8) 0.0102(8)
C7 0.0269(10) 0.0281(10) 0.0297(10) 0.0035(8) 0.0005(8) 0.0087(8)
C8 0.0314(11) 0.0297(11) 0.0349(11) 0.0015(9) 0.0024(9) 0.0061(9)
C9 0.0352(12) 0.0385(12) 0.0333(12) -0.0061(9) -0.0021(9) 0.0095(10)
C10 0.0372(12) 0.0479(14) 0.0295(11) 0.0035(9) 0.0019(9) 0.0182(10)
C11 0.0429(13) 0.0392(12) 0.0333(12) 0.0104(9) 0.0064(10) 0.0155(10)
C12 0.0350(11) 0.0280(10) 0.0336(11) 0.0041(8) 0.0031(9) 0.0082(9)
C13 0.0289(10) 0.0276(10) 0.0287(10) 0.0050(8) 0.0014(8) 0.0095(8)
C14 0.0303(11) 0.0310(10) 0.0345(11) 0.0043(9) 0.0031(9) 0.0083(9)
C15 0.0373(12) 0.0360(11) 0.0320(11) 0.0055(9) 0.0066(9) 0.0125(9)
C16 0.0261(10) 0.0372(12) 0.0386(12) 0.0119(9) 0.0056(9) 0.0097(9)
C17 0.0304(11) 0.0353(12) 0.0415(13) 0.0033(10) 0.0010(9) 0.0074(9)
C18 0.0305(11) 0.0349(11) 0.0370(12) -0.0012(9) 0.0017(9) 0.0109(9)
C19 0.0258(10) 0.0240(9) 0.0335(11) 0.0027(8) 0.0007(8) 0.0065(8)
C20 0.0256(9) 0.0250(10) 0.0287(10) 0.0016(8) -0.0013(8) 0.0056(8)
O1 0.0397(9) 0.0362(8) 0.0322(8) 0.0045(6) 0.0046(7) 0.0164(7)
O2 0.0381(9) 0.0316(8) 0.0320(8) 0.0069(6) 0.0061(6) 0.0142(7)
C21 0.0377(12) 0.0341(11) 0.0354(12) 0.0102(9) 0.0029(9) 0.0089(9)
C22 0.0243(9) 0.0288(10) 0.0305(10) 0.0023(8) -0.0004(8) 0.0063(8)
O4 0.0318(8) 0.0324(8) 0.0335(8) 0.0056(6) 0.0068(6) 0.0093(6)
C23 0.0402(13) 0.0462(14) 0.0361(12) 0.0080(10) 0.0116(10) 0.0158(11)
O3 0.0394(9) 0.0296(8) 0.0389(9) 0.0027(6) 0.0082(7) 0.0131(7)

loop_
_atom_type_symbol
_atom_type_scat_dispersion_real
_atom_type_scat_dispersion_imag
_atom_type_scat_Cromer_Mann_a1
_atom_type_scat_Cromer_Mann_b1
_atom_type_scat_Cromer_Mann_a2
_atom_type_scat_Cromer_Mann_b2
_atom_type_scat_Cromer_Mann_a3
_atom_type_scat_Cromer_Mann_b3
_atom_type_scat_Cromer_Mann_a4
_atom_type_scat_Cromer_Mann_b4
_atom_type_scat_Cromer_Mann_c
_atom_type_scat_source
C 0.0033 0.0016 2.3100 20.8439 1.0200 10.2075 1.5886 0.5687 0.8650 51.6512 0.2156 'International Tables Vol C 4.2.6.8 and 6.1.1.4'
H 0.0000 0.0000 0.4930 10.5109 0.3229 26.1257 0.1402 3.1424 0.0408 57.7998 0.0030 'International Tables Vol C 4.2.6.8 and 6.1.1.4'
O 0.0106 0.0060 3.0485 13.2771 2.2868 5.7011 1.5463 0.3239 0.8670 32.9089 0.2508 'International Tables Vol C 4.2.6.8 and 6.1.1.4'
P 0.1023 0.0942 6.4345 1.9067 4.1791 27.1570 1.7800 0.5260 1.4908 68.1645 1.1149 'International Tables Vol C 4.2.6.8 and 6.1.1.4'

loop_
_geom_angle_atom_site_label_1
_geom_angle_atom_site_label_2
_geom_angle_atom_site_label_3
_geom_angle
_geom_angle_publ_flag
C1 P1 C7 107.08(9) yes
C1 P1 C13 106.19(10) yes
C7 P1 C13 108.65(10) yes
C1 P1 C19 115.15(10) yes
C7 P1 C19 107.68(10) yes
C13 P1 C19 111.85(10) yes
P1 C1 C2 119.57(16) yes
P1 C1 C6 120.37(16) yes
C2 C1 C6 120.02(19) yes
C1 C2 C3 119.7(2) yes
C1 C2 H1 120.0 no
C3 C2 H1 120.3 no
C2 C3 C4 119.8(2) yes
C2 C3 H2 119.5 no
C4 C3 H2 120.7 no
C3 C4 C5 120.8(2) yes
C3 C4 H3 118.4 no
C5 C4 H3 120.8 no
C4 C5 C6 119.6(2) yes
C4 C5 H4 120.1 no
C6 C5 H4 120.4 no
C1 C6 C5 120.0(2) yes
C1 C6 H5 120.0 no
C5 C6 H5 119.9 no
P1 C7 C8 120.02(16) yes
P1 C7 C12 121.03(17) yes
C8 C7 C12 118.7(2) yes
C7 C8 C9 120.5(2) yes
C7 C8 H6 119.9 no
C9 C8 H6 119.5 no
C8 C9 C10 120.5(2) yes
C8 C9 H7 118.1 no
C10 C9 H7 121.4 no
C9 C10 C11 119.4(2) yes
C9 C10 H8 121.0 no
C11 C10 H8 119.6 no
C10 C11 C12 120.6(2) yes
C10 C11 H9 120.4 no
C12 C11 H9 118.9 no
C7 C12 C11 120.3(2) yes
C7 C12 H10 120.9 no
C11 C12 H10 118.8 no
P1 C13 C14 119.96(16) yes
P1 C13 C18 121.19(17) yes
C14 C13 C18 118.8(2) yes
C13 C14 C15 120.4(2) yes
C13 C14 H11 120.5 no
C15 C14 H11 119.1 no
C14 C15 C16 120.3(2) yes
C14 C15 H12 120.6 no
C16 C15 H12 119.1 no
C15 C16 C17 119.7(2) yes
C15 C16 H13 119.7 no
C17 C16 H13 120.6 no
C16 C17 C18 120.6(2) yes
C16 C17 H14 118.2 no
C18 C17 H14 121.1 no
C13 C18 C17 120.2(2) yes
C13 C18 H15 120.6 no
C17 C18 H15 119.2 no
P1 C19 C20 115.62(16) yes
P1 C19 C22 120.05(16) yes
C20 C19 C22 124.16(18) yes
C19 C20 O1 124.57(19) yes
C19 C20 O2 113.80(18) yes
O1 C20 O2 121.61(19) yes
C20 O2 C21 115.25(17) yes
O2 C21 H18 107.3 no
O2 C21 H16 108.6 no
H18 C21 H16 111.0 no
O2 C21 H17 109.6 no
H18 C21 H17 108.9 no
H16 C21 H17 111.3 no
C19 C22 O4 110.16(18) yes
C19 C22 O3 127.7(2) yes
O4 C22 O3 122.1(2) yes
C22 O4 C23 116.32(18) yes
O4 C23 H19 106.3 no
O4 C23 H20 108.3 no
H19 C23 H20 111.7 no
O4 C23 H21 109.7 no
H19 C23 H21 110.9 no
H20 C23 H21 109.8 no

loop_
_geom_bond_atom_site_label_1
_geom_bond_atom_site_label_2
_geom_bond_distance
_geom_bond_publ_flag
P1 C1 1.803(2) yes
P1 C7 1.814(2) yes
P1 C13 1.816(2) yes
P1 C19 1.745(2) yes
C1 C2 1.388(3) yes
C1 C6 1.402(3) yes
C2 C3 1.398(3) yes
C2 H1 0.935 no
C3 C4 1.385(3) yes
C3 H2 0.939 no
C4 C5 1.389(3) yes
C4 H3 0.934 no
C5 C6 1.388(3) yes
C5 H4 0.935 no
C6 H5 0.924 no
C7 C8 1.396(3) yes
C7 C12 1.392(3) yes
C8 C9 1.389(3) yes
C8 H6 0.961 no
C9 C10 1.378(3) yes
C9 H7 0.940 no
C10 C11 1.385(3) yes
C10 H8 0.954 no
C11 C12 1.390(3) yes
C11 H9 0.938 no
C12 H10 0.948 no
C13 C14 1.401(3) yes
C13 C18 1.400(3) yes
C14 C15 1.387(3) yes
C14 H11 0.948 no
C15 C16 1.392(3) yes
C15 H12 0.933 no
C16 C17 1.378(3) yes
C16 H13 0.953 no
C17 C18 1.392(3) yes
C17 H14 0.938 no
C18 H15 0.952 no
C19 C20 1.438(3) yes
C19 C22 1.458(3) yes
C20 O1 1.224(3) yes
C20 O2 1.365(2) yes
O2 C21 1.444(3) yes
C21 H18 0.972 no
C21 H16 0.973 no
C21 H17 0.977 no
C22 O4 1.361(3) yes
C22 O3 1.212(3) yes
O4 C23 1.441(3) yes
C23 H19 0.951 no
C23 H20 0.952 no
C23 H21 0.954 no

loop_
_geom_hbond_atom_site_label_D
_geom_hbond_atom_site_label_H
_geom_hbond_atom_site_label_A
_geom_hbond_site_symmetry_A
_geom_hbond_angle_DHA
_geom_hbond_distance_DH
_geom_hbond_distance_HA
_geom_hbond_distance_DA
_geom_hbond_publ_flag
C5 H4 O2 1_565 139.34(6) 0.93536 2.598 3.363(3) yes
C10 H8 O1 1_554 162.13(7) 0.95428 2.511 3.432(3) yes
C17 H14 O3 1_455 145.73(6) 0.93824 2.572 3.389(3) yes
C21 H17 O1 2_557 157.39(6) 0.97657 2.528 3.450(3) yes

loop_
_cod_related_entry_id
_cod_related_entry_database
_cod_related_entry_code
1 ChemSpider 550196
